data_4088838
loop_
_publ_author_name
'Walewska, Ma\/lgorzata'
'Hlina, Johann'
'Baumgartner, Judith'
'M\"uller, Thomas'
'Marschner, Christoph'

_publ_section_title
;
 Basic Reactivity Pattern of a Cyclic Disilylated Germylene.
;
_journal_issue 16
_journal_name_full Organometallics
_journal_page_first 2728
_journal_page_last 2737
_journal_paper_doi 10.1021/acs.organomet.6b00482
_journal_volume 35
_journal_year 2016
_chemical_formula_sum 'C29 H58 Ge O Si8'
_chemical_formula_weight 720.06
_space_group_IT_number 61
_space_group_name_Hall '-P 2ac 2ab'
_space_group_name_H-M_alt 'P b c a'
_symmetry_cell_setting orthorhombic
_symmetry_space_group_name_H-M 'P b c a'
_atom_sites_solution_hydrogens geom
_atom_sites_solution_primary direct
_atom_sites_solution_secondary difmap
_audit_creation_method SHELXL-97
_cell_angle_alpha 90.00
_cell_angle_beta 90.00
_cell_angle_gamma 90.00
_cell_formula_units_Z 8
_cell_length_a 18.247(4)
_cell_length_b 18.899(4)
_cell_length_c 23.171(5)
_cell_measurement_reflns_used 16629
_cell_measurement_temperature 100(2)
_cell_measurement_theta_max 52.272
_cell_measurement_theta_min 4.445
_cell_volume 7991(3)
_computing_cell_refinement 'Bruker SMART'
_computing_data_collection 'Bruker SMART'
_computing_data_reduction 'Bruker SAINT'
_computing_molecular_graphics 'Bruker SHELXTL'
_computing_publication_material 'Bruker SHELXTL'
_computing_structure_refinement 'SHELXL-97 (Sheldrick, 1997)'
_computing_structure_solution 'SHELXS-97 (Sheldrick, 1990)'
_diffrn_ambient_temperature 100(2)
_diffrn_measured_fraction_theta_full 1.000
_diffrn_measured_fraction_theta_max 1.000
_diffrn_measurement_device_type 'SMART APEX'
_diffrn_measurement_method '\w scans'
_diffrn_radiation_monochromator graphite
_diffrn_radiation_source 'fine-focus sealed tube'
_diffrn_radiation_type MoK\a
_diffrn_radiation_wavelength 0.71073
_diffrn_reflns_av_R_equivalents 0.0518
_diffrn_reflns_av_sigmaI/netI 0.0309
_diffrn_reflns_limit_h_max 22
_diffrn_reflns_limit_h_min -22
_diffrn_reflns_limit_k_max 23
_diffrn_reflns_limit_k_min -23
_diffrn_reflns_limit_l_max 28
_diffrn_reflns_limit_l_min -28
_diffrn_reflns_number 60848
_diffrn_reflns_theta_full 26.38
_diffrn_reflns_theta_max 26.38
_diffrn_reflns_theta_min 1.76
_exptl_absorpt_coefficient_mu 1.027
_exptl_absorpt_correction_T_max 0.8695
_exptl_absorpt_correction_T_min 0.7214
_exptl_absorpt_correction_type multi-scan
_exptl_absorpt_process_details SADABS
_exptl_crystal_colour colorless
_exptl_crystal_density_diffrn 1.197
_exptl_crystal_density_method 'not measured'
_exptl_crystal_description blocks
_exptl_crystal_F_000 3072
_exptl_crystal_size_max 0.34
_exptl_crystal_size_mid 0.34
_exptl_crystal_size_min 0.14
_platon_squeeze_details
;
;
_refine_diff_density_max 1.258
_refine_diff_density_min -0.225
_refine_diff_density_rms 0.070
_refine_ls_extinction_method none
_refine_ls_goodness_of_fit_ref 1.090
_refine_ls_hydrogen_treatment constr
_refine_ls_matrix_type full
_refine_ls_number_parameters 368
_refine_ls_number_reflns 8171
_refine_ls_number_restraints 0
_refine_ls_restrained_S_all 1.090
_refine_ls_R_factor_all 0.0470
_refine_ls_R_factor_gt 0.0372
_refine_ls_shift/su_max 0.001
_refine_ls_shift/su_mean 0.000
_refine_ls_structure_factor_coef Fsqd
_refine_ls_weighting_details 'calc w=1/[\s^2^(Fo^2^)+(0.0398P)^2^+5.8968P] where P=(Fo^2^+2Fc^2^)/3'
_refine_ls_weighting_scheme calc
_refine_ls_wR_factor_gt 0.0849
_refine_ls_wR_factor_ref 0.0885
_reflns_number_gt 6969
_reflns_number_total 8171
_reflns_threshold_expression >2sigma(I)
_cod_data_source_file om6b00482_si_002.cif
_cod_data_source_block 13_1092j
_cod_original_sg_symbol_H-M Pbca
_cod_database_code 4088838

loop_
_symmetry_equiv_pos_as_xyz
'x, y, z'
'-x+1/2, -y, z+1/2'
'-x, y+1/2, -z+1/2'
'x+1/2, -y+1/2, -z'
'-x, -y, -z'
'x-1/2, y, -z-1/2'
'x, -y-1/2, z-1/2'
'-x-1/2, y-1/2, z'

loop_
_atom_site_label
_atom_site_type_symbol
_atom_site_fract_x
_atom_site_fract_y
_atom_site_fract_z
_atom_site_U_iso_or_equiv
_atom_site_adp_type
_atom_site_occupancy
_atom_site_symmetry_multiplicity
_atom_site_calc_flag
_atom_site_refinement_flags
Ge1 Ge 0.192724(13) 0.181650(13) 0.319145(10) 0.01621(7) Uani 1 1 d .
Si1 Si 0.29152(4) 0.16285(4) 0.25217(3) 0.02273(15) Uani 1 1 d .
Si2 Si 0.22768(4) 0.19750(3) 0.41954(3) 0.01721(14) Uani 1 1 d .
Si3 Si 0.12231(4) 0.24858(3) 0.46227(3) 0.01834(14) Uani 1 1 d .
Si4 Si 0.06028(4) 0.31356(3) 0.39055(3) 0.01927(14) Uani 1 1 d .
Si5 Si 0.10041(4) 0.26814(3) 0.30154(3) 0.01702(14) Uani 1 1 d .
Si6 Si 0.27665(4) 0.10941(3) 0.48158(3) 0.02094(15) Uani 1 1 d .
Si7 Si 0.31841(4) 0.28724(4) 0.41707(3) 0.02227(15) Uani 1 1 d .
Si8 Si 0.09701(4) 0.34872(4) 0.22473(3) 0.02201(15) Uani 1 1 d .
O1 O 0.04900(9) 0.19531(8) 0.28692(7) 0.0194(3) Uani 1 1 d .
C1 C 0.05368(13) 0.08967(12) 0.34514(10) 0.0179(5) Uani 1 1 d .
C2 C -0.02164(13) 0.09647(13) 0.35333(10) 0.0214(5) Uani 1 1 d .
H2 H -0.0479 0.1310 0.3319 0.026 Uiso 1 1 calc R
C3 C -0.05912(14) 0.05386(13) 0.39210(10) 0.0246(5) Uani 1 1 d .
H3 H -0.1105 0.0594 0.3971 0.030 Uiso 1 1 calc R
C4 C -0.02145(15) 0.00302(13) 0.42359(10) 0.0264(6) Uani 1 1 d .
H4 H -0.0469 -0.0267 0.4499 0.032 Uiso 1 1 calc R
C5 C 0.05364(14) -0.00394(13) 0.41629(10) 0.0238(5) Uani 1 1 d .
H5 H 0.0798 -0.0387 0.4375 0.029 Uiso 1 1 calc R
C6 C 0.09063(14) 0.03968(12) 0.37809(10) 0.0210(5) Uani 1 1 d .
H6 H 0.1423 0.0353 0.3744 0.025 Uiso 1 1 calc R
C7 C 0.09644(13) 0.08818(12) 0.24389(10) 0.0188(5) Uani 1 1 d .
C8 C 0.13651(14) 0.02491(13) 0.24232(10) 0.0239(5) Uani 1 1 d .
H8 H 0.1631 0.0101 0.2754 0.029 Uiso 1 1 calc R
C9 C 0.13758(15) -0.01628(14) 0.19261(11) 0.0291(6) Uani 1 1 d .
H9 H 0.1647 -0.0592 0.1921 0.035 Uiso 1 1 calc R
C10 C 0.09972(15) 0.00461(15) 0.14399(11) 0.0309(6) Uani 1 1 d .
H10 H 0.1008 -0.0237 0.1101 0.037 Uiso 1 1 calc R
C11 C 0.06042(15) 0.06655(15) 0.14479(11) 0.0292(6) Uani 1 1 d .
H11 H 0.0341 0.0809 0.1114 0.035 Uiso 1 1 calc R
C12 C 0.05897(14) 0.10842(13) 0.19418(10) 0.0234(5) Uani 1 1 d .
H12 H 0.0320 0.1514 0.1940 0.028 Uiso 1 1 calc R
C13 C 0.09170(12) 0.13250(12) 0.29871(10) 0.0174(5) Uani 1 1 d .
C14 C 0.33939(18) 0.24900(16) 0.23983(13) 0.0413(7) Uani 1 1 d .
H14A H 0.3429 0.2749 0.2764 0.062 Uiso 1 1 calc R
H14B H 0.3116 0.2772 0.2119 0.062 Uiso 1 1 calc R
H14C H 0.3887 0.2401 0.2247 0.062 Uiso 1 1 calc R
C15 C 0.35450(15) 0.09663(16) 0.28599(12) 0.0360(7) Uani 1 1 d .
H15A H 0.3947 0.0860 0.2593 0.054 Uiso 1 1 calc R
H15B H 0.3273 0.0531 0.2945 0.054 Uiso 1 1 calc R
H15C H 0.3745 0.1161 0.3219 0.054 Uiso 1 1 calc R
C16 C 0.26213(15) 0.13272(17) 0.17883(11) 0.0342(7) Uani 1 1 d .
H16A H 0.3008 0.1433 0.1508 0.051 Uiso 1 1 calc R
H16B H 0.2171 0.1575 0.1677 0.051 Uiso 1 1 calc R
H16C H 0.2531 0.0816 0.1795 0.051 Uiso 1 1 calc R
C17 C 0.06056(14) 0.17665(13) 0.49108(10) 0.0236(5) Uani 1 1 d .
H17A H 0.0873 0.1485 0.5197 0.035 Uiso 1 1 calc R
H17B H 0.0449 0.1461 0.4593 0.035 Uiso 1 1 calc R
H17C H 0.0175 0.1981 0.5093 0.035 Uiso 1 1 calc R
C18 C 0.14376(15) 0.31060(13) 0.52381(11) 0.0272(6) Uani 1 1 d .
H18A H 0.0982 0.3236 0.5436 0.041 Uiso 1 1 calc R
H18B H 0.1674 0.3533 0.5087 0.041 Uiso 1 1 calc R
H18C H 0.1768 0.2871 0.5511 0.041 Uiso 1 1 calc R
C19 C 0.07789(16) 0.41156(13) 0.39907(12) 0.0309(6) Uani 1 1 d .
H19A H 0.0519 0.4375 0.3687 0.046 Uiso 1 1 calc R
H19B H 0.1306 0.4208 0.3960 0.046 Uiso 1 1 calc R
H19C H 0.0602 0.4272 0.4369 0.046 Uiso 1 1 calc R
C20 C -0.04153(14) 0.29906(15) 0.39616(11) 0.0284(6) Uani 1 1 d .
H20A H -0.0590 0.3164 0.4336 0.043 Uiso 1 1 calc R
H20B H -0.0522 0.2484 0.3927 0.043 Uiso 1 1 calc R
H20C H -0.0664 0.3248 0.3651 0.043 Uiso 1 1 calc R
C21 C 0.26835(14) 0.14433(14) 0.55688(10) 0.0273(6) Uani 1 1 d .
H21A H 0.2164 0.1492 0.5670 0.041 Uiso 1 1 calc R
H21B H 0.2923 0.1907 0.5593 0.041 Uiso 1 1 calc R
H21C H 0.2920 0.1115 0.5838 0.041 Uiso 1 1 calc R
C22 C 0.37569(15) 0.09109(15) 0.46633(11) 0.0328(6) Uani 1 1 d .
H22A H 0.3934 0.0542 0.4925 0.049 Uiso 1 1 calc R
H22B H 0.4043 0.1344 0.4722 0.049 Uiso 1 1 calc R
H22C H 0.3811 0.0751 0.4263 0.049 Uiso 1 1 calc R
C23 C 0.22859(18) 0.02213(14) 0.48198(14) 0.0423(8) Uani 1 1 d .
H23A H 0.2504 -0.0085 0.5115 0.063 Uiso 1 1 calc R
H23B H 0.2335 -0.0003 0.4440 0.063 Uiso 1 1 calc R
H23C H 0.1766 0.0293 0.4907 0.063 Uiso 1 1 calc R
C24 C 0.28516(16) 0.36250(14) 0.37121(11) 0.0311(6) Uani 1 1 d .
H24A H 0.2458 0.3876 0.3914 0.047 Uiso 1 1 calc R
H24B H 0.2666 0.3440 0.3345 0.047 Uiso 1 1 calc R
H24C H 0.3258 0.3952 0.3638 0.047 Uiso 1 1 calc R
C25 C 0.33836(15) 0.32183(14) 0.49131(11) 0.0302(6) Uani 1 1 d .
H25A H 0.3778 0.3569 0.4892 0.045 Uiso 1 1 calc R
H25B H 0.3535 0.2826 0.5163 0.045 Uiso 1 1 calc R
H25C H 0.2942 0.3440 0.5072 0.045 Uiso 1 1 calc R
C26 C 0.40976(15) 0.25741(16) 0.38817(14) 0.0391(7) Uani 1 1 d .
H26A H 0.4023 0.2296 0.3530 0.059 Uiso 1 1 calc R
H26B H 0.4346 0.2282 0.4172 0.059 Uiso 1 1 calc R
H26C H 0.4400 0.2989 0.3793 0.059 Uiso 1 1 calc R
C27 C 0.00954(16) 0.39987(16) 0.22701(12) 0.0378(7) Uani 1 1 d .
H27A H 0.0070 0.4314 0.1935 0.057 Uiso 1 1 calc R
H27B H 0.0077 0.4280 0.2625 0.057 Uiso 1 1 calc R
H27C H -0.0320 0.3670 0.2262 0.057 Uiso 1 1 calc R
C28 C 0.17672(17) 0.41050(16) 0.23171(14) 0.0435(8) Uani 1 1 d .
H28A H 0.2225 0.3839 0.2272 0.065 Uiso 1 1 calc R
H28B H 0.1757 0.4329 0.2698 0.065 Uiso 1 1 calc R
H28C H 0.1737 0.4470 0.2017 0.065 Uiso 1 1 calc R
C29 C 0.10542(16) 0.30061(15) 0.15483(11) 0.0332(6) Uani 1 1 d .
H29A H 0.0673 0.2642 0.1524 0.050 Uiso 1 1 calc R
H29B H 0.1538 0.2783 0.1524 0.050 Uiso 1 1 calc R
H29C H 0.0996 0.3341 0.1229 0.050 Uiso 1 1 calc R

loop_
_atom_site_aniso_label
_atom_site_aniso_U_11
_atom_site_aniso_U_22
_atom_site_aniso_U_33
_atom_site_aniso_U_23
_atom_site_aniso_U_13
_atom_site_aniso_U_12
Ge1 0.01686(13) 0.01714(13) 0.01462(12) -0.00141(9) 0.00097(9) -0.00015(10)
Si1 0.0204(3) 0.0277(4) 0.0202(3) -0.0032(3) 0.0042(3) -0.0016(3)
Si2 0.0185(3) 0.0165(3) 0.0166(3) -0.0013(2) -0.0018(3) -0.0004(2)
Si3 0.0217(3) 0.0185(3) 0.0148(3) -0.0019(2) 0.0000(3) 0.0004(3)
Si4 0.0224(3) 0.0180(3) 0.0174(3) -0.0017(3) 0.0005(3) 0.0035(3)
Si5 0.0206(3) 0.0156(3) 0.0148(3) 0.0014(2) 0.0008(3) 0.0009(2)
Si6 0.0234(4) 0.0194(3) 0.0200(3) -0.0010(3) -0.0053(3) 0.0016(3)
Si7 0.0220(3) 0.0219(3) 0.0229(3) -0.0010(3) -0.0029(3) -0.0044(3)
Si8 0.0254(4) 0.0225(3) 0.0182(3) 0.0056(3) 0.0012(3) 0.0000(3)
O1 0.0206(9) 0.0159(8) 0.0218(8) 0.0017(7) -0.0032(7) 0.0025(7)
C1 0.0232(12) 0.0165(11) 0.0139(11) -0.0049(9) -0.0008(9) -0.0015(9)
C2 0.0212(12) 0.0240(12) 0.0189(12) -0.0015(10) -0.0024(10) -0.0004(10)
C3 0.0223(13) 0.0304(14) 0.0212(12) -0.0028(10) 0.0033(10) -0.0054(11)
C4 0.0353(15) 0.0259(13) 0.0182(12) 0.0012(10) 0.0029(11) -0.0090(11)
C5 0.0334(14) 0.0193(12) 0.0189(12) 0.0010(10) -0.0042(11) -0.0008(10)
C6 0.0244(13) 0.0203(12) 0.0184(12) -0.0023(9) -0.0003(10) 0.0004(10)
C7 0.0191(12) 0.0216(12) 0.0158(11) -0.0019(9) 0.0026(9) -0.0064(9)
C8 0.0281(14) 0.0226(12) 0.0211(12) -0.0024(10) -0.0024(10) 0.0021(10)
C9 0.0322(15) 0.0256(13) 0.0294(14) -0.0075(11) 0.0034(12) 0.0028(11)
C10 0.0328(15) 0.0373(15) 0.0227(13) -0.0111(11) 0.0052(12) -0.0060(12)
C11 0.0318(15) 0.0397(15) 0.0162(12) -0.0007(11) -0.0031(11) -0.0062(12)
C12 0.0233(13) 0.0260(13) 0.0208(12) 0.0031(10) -0.0009(10) -0.0018(10)
C13 0.0171(11) 0.0174(11) 0.0177(11) -0.0010(9) -0.0032(9) 0.0013(9)
C14 0.0484(18) 0.0396(17) 0.0358(16) -0.0068(13) 0.0187(14) -0.0162(15)
C15 0.0270(15) 0.0462(18) 0.0349(15) -0.0002(13) 0.0047(12) 0.0083(13)
C16 0.0301(15) 0.0514(18) 0.0210(13) -0.0050(12) 0.0064(11) -0.0029(13)
C17 0.0274(13) 0.0257(13) 0.0177(12) -0.0014(10) 0.0023(10) -0.0011(11)
C18 0.0354(15) 0.0251(13) 0.0211(12) -0.0069(10) -0.0009(11) 0.0020(11)
C19 0.0385(16) 0.0191(12) 0.0352(15) -0.0028(11) -0.0035(12) 0.0035(11)
C20 0.0230(13) 0.0370(15) 0.0251(13) -0.0055(11) 0.0014(11) 0.0057(11)
C21 0.0263(14) 0.0339(15) 0.0216(12) 0.0015(11) -0.0014(11) 0.0039(11)
C22 0.0318(15) 0.0402(16) 0.0264(14) -0.0042(12) -0.0027(12) 0.0124(13)
C23 0.052(2) 0.0240(14) 0.0506(19) 0.0088(13) -0.0239(16) -0.0060(13)
C24 0.0403(16) 0.0261(14) 0.0269(14) 0.0040(11) -0.0072(12) -0.0070(12)
C25 0.0316(15) 0.0322(14) 0.0266(13) 0.0011(11) -0.0066(11) -0.0117(12)
C26 0.0256(14) 0.0440(17) 0.0476(18) -0.0103(14) 0.0005(13) -0.0054(13)
C27 0.0430(17) 0.0389(17) 0.0315(15) 0.0125(13) 0.0037(13) 0.0171(14)
C28 0.0480(19) 0.0325(16) 0.0500(19) 0.0111(14) -0.0063(15) -0.0147(14)
C29 0.0404(16) 0.0428(16) 0.0166(12) 0.0042(12) 0.0032(12) 0.0004(13)

loop_
_atom_type_symbol
_atom_type_description
_atom_type_scat_dispersion_real
_atom_type_scat_dispersion_imag
_atom_type_scat_source
C C 0.0033 0.0016 'International Tables Vol C Tables 4.2.6.8 and 6.1.1.4'
H H 0.0000 0.0000 'International Tables Vol C Tables 4.2.6.8 and 6.1.1.4'
O O 0.0106 0.0060 'International Tables Vol C Tables 4.2.6.8 and 6.1.1.4'
Si Si 0.0817 0.0704 'International Tables Vol C Tables 4.2.6.8 and 6.1.1.4'
Ge Ge 0.1547 1.8001 'International Tables Vol C Tables 4.2.6.8 and 6.1.1.4'

loop_
_geom_angle_atom_site_label_1
_geom_angle_atom_site_label_2
_geom_angle_atom_site_label_3
_geom_angle
C13 Ge1 Si5 69.34(6)
C13 Ge1 Si1 116.32(7)
Si5 Ge1 Si1 121.39(3)
C13 Ge1 Si2 119.77(6)
Si5 Ge1 Si2 105.36(2)
Si1 Ge1 Si2 116.04(3)
C14 Si1 C16 105.07(14)
C14 Si1 C15 111.07(15)
C16 Si1 C15 110.67(14)
C14 Si1 Ge1 108.68(10)
C16 Si1 Ge1 114.60(9)
C15 Si1 Ge1 106.80(9)
Si3 Si2 Si7 106.58(4)
Si3 Si2 Si6 109.77(4)
Si7 Si2 Si6 104.68(4)
Si3 Si2 Ge1 103.73(3)
Si7 Si2 Ge1 104.38(3)
Si6 Si2 Ge1 126.29(3)
C18 Si3 C17 107.69(11)
C18 Si3 Si4 107.99(9)
C17 Si3 Si4 109.76(8)
C18 Si3 Si2 113.63(9)
C17 Si3 Si2 109.81(8)
Si4 Si3 Si2 107.91(3)
C20 Si4 C19 107.65(12)
C20 Si4 Si5 108.35(9)
C19 Si4 Si5 113.36(9)
C20 Si4 Si3 110.46(9)
C19 Si4 Si3 110.82(9)
Si5 Si4 Si3 106.20(4)
O1 Si5 Si8 111.12(6)
O1 Si5 Si4 107.37(6)
Si8 Si5 Si4 114.89(4)
O1 Si5 Ge1 82.45(6)
Si8 Si5 Ge1 126.49(3)
Si4 Si5 Ge1 108.69(3)
C23 Si6 C21 105.59(14)
C23 Si6 C22 106.89(14)
C21 Si6 C22 108.61(12)
C23 Si6 Si2 116.45(9)
C21 Si6 Si2 106.66(9)
C22 Si6 Si2 112.23(9)
C25 Si7 C24 108.54(12)
C25 Si7 C26 104.99(13)
C24 Si7 C26 108.17(14)
C25 Si7 Si2 111.27(9)
C24 Si7 Si2 109.28(9)
C26 Si7 Si2 114.37(10)
C29 Si8 C27 110.34(13)
C29 Si8 C28 108.38(14)
C27 Si8 C28 109.81(15)
C29 Si8 Si5 109.93(9)
C27 Si8 Si5 109.74(9)
C28 Si8 Si5 108.62(10)
C13 O1 Si5 109.26(13)
C6 C1 C2 117.8(2)
C6 C1 C13 122.1(2)
C2 C1 C13 119.9(2)
C3 C2 C1 121.4(2)
C2 C3 C4 119.9(2)
C5 C4 C3 119.4(2)
C6 C5 C4 120.2(2)
C5 C6 C1 121.3(2)
C12 C7 C8 118.0(2)
C12 C7 C13 120.7(2)
C8 C7 C13 121.3(2)
C9 C8 C7 120.4(2)
C10 C9 C8 120.6(2)
C11 C10 C9 119.6(2)
C10 C11 C12 120.4(2)
C11 C12 C7 121.0(2)
O1 C13 C1 109.04(18)
O1 C13 C7 108.93(18)
C1 C13 C7 108.92(18)
O1 C13 Ge1 98.70(13)
C1 C13 Ge1 118.31(15)
C7 C13 Ge1 112.21(15)

loop_
_geom_bond_atom_site_label_1
_geom_bond_atom_site_label_2
_geom_bond_distance
Ge1 C13 2.118(2)
Ge1 Si5 2.3824(7)
Ge1 Si1 2.4050(8)
Ge1 Si2 2.4307(8)
Si1 C14 1.870(3)
Si1 C16 1.871(3)
Si1 C15 1.871(3)
Si2 Si3 2.3683(10)
Si2 Si7 2.3707(10)
Si2 Si6 2.3743(9)
Si3 C18 1.887(2)
Si3 C17 1.888(2)
Si3 Si4 2.3562(9)
Si4 C20 1.882(3)
Si4 C19 1.890(3)
Si4 Si5 2.3508(9)
Si5 O1 1.6998(17)
Si5 Si8 2.3431(9)
Si6 C23 1.868(3)
Si6 C21 1.872(3)
Si6 C22 1.874(3)
Si7 C25 1.876(3)
Si7 C24 1.876(3)
Si7 C26 1.883(3)
Si8 C29 1.864(3)
Si8 C27 1.867(3)
Si8 C28 1.872(3)
O1 C13 1.446(3)
C1 C6 1.389(3)
C1 C2 1.393(3)
C1 C13 1.515(3)
C2 C3 1.387(3)
C3 C4 1.388(4)
C4 C5 1.387(4)
C5 C6 1.385(3)
C7 C12 1.393(3)
C7 C8 1.402(3)
C7 C13 1.524(3)
C8 C9 1.390(3)
C9 C10 1.379(4)
C10 C11 1.373(4)
C11 C12 1.392(3)

loop_
_geom_torsion_atom_site_label_1
_geom_torsion_atom_site_label_2
_geom_torsion_atom_site_label_3
_geom_torsion_atom_site_label_4
_geom_torsion
C13 Ge1 Si1 C14 136.15(13)
Si5 Ge1 Si1 C14 55.32(12)
Si2 Ge1 Si1 C14 -74.73(12)
C13 Ge1 Si1 C16 18.99(13)
Si5 Ge1 Si1 C16 -61.85(12)
Si2 Ge1 Si1 C16 168.10(11)
C13 Ge1 Si1 C15 -103.94(12)
Si5 Ge1 Si1 C15 175.22(10)
Si2 Ge1 Si1 C15 45.17(11)
C13 Ge1 Si2 Si3 -49.09(8)
Si5 Ge1 Si2 Si3 25.58(3)
Si1 Ge1 Si2 Si3 162.92(3)
C13 Ge1 Si2 Si7 -160.55(7)
Si5 Ge1 Si2 Si7 -85.88(4)
Si1 Ge1 Si2 Si7 51.46(4)
C13 Ge1 Si2 Si6 78.59(8)
Si5 Ge1 Si2 Si6 153.26(4)
Si1 Ge1 Si2 Si6 -69.40(5)
Si7 Si2 Si3 C18 -38.68(10)
Si6 Si2 Si3 C18 74.15(10)
Ge1 Si2 Si3 C18 -148.53(9)
Si7 Si2 Si3 C17 -159.36(9)
Si6 Si2 Si3 C17 -46.53(9)
Ge1 Si2 Si3 C17 90.79(9)
Si7 Si2 Si3 Si4 81.03(4)
Si6 Si2 Si3 Si4 -166.14(3)
Ge1 Si2 Si3 Si4 -28.82(4)
C18 Si3 Si4 C20 -98.71(13)
C17 Si3 Si4 C20 18.43(12)
Si2 Si3 Si4 C20 138.08(9)
C18 Si3 Si4 C19 20.49(14)
C17 Si3 Si4 C19 137.64(13)
Si2 Si3 Si4 C19 -102.72(10)
C18 Si3 Si4 Si5 144.01(9)
C17 Si3 Si4 Si5 -98.84(9)
Si2 Si3 Si4 Si5 20.80(4)
C20 Si4 Si5 O1 -34.92(11)
C19 Si4 Si5 O1 -154.34(11)
Si3 Si4 Si5 O1 83.75(7)
C20 Si4 Si5 Si8 89.23(10)
C19 Si4 Si5 Si8 -30.19(11)
Si3 Si4 Si5 Si8 -152.10(4)
C20 Si4 Si5 Ge1 -122.66(9)
C19 Si4 Si5 Ge1 117.92(10)
Si3 Si4 Si5 Ge1 -3.99(4)
C13 Ge1 Si5 O1 -2.93(9)
Si1 Ge1 Si5 O1 106.04(6)
Si2 Ge1 Si5 O1 -119.46(6)
C13 Ge1 Si5 Si8 -113.67(8)
Si1 Ge1 Si5 Si8 -4.70(5)
Si2 Ge1 Si5 Si8 129.80(4)
C13 Ge1 Si5 Si4 102.93(7)
Si1 Ge1 Si5 Si4 -148.11(3)
Si2 Ge1 Si5 Si4 -13.60(4)
Si3 Si2 Si6 C23 78.08(13)
Si7 Si2 Si6 C23 -167.86(13)
Ge1 Si2 Si6 C23 -47.14(13)
Si3 Si2 Si6 C21 -39.45(10)
Si7 Si2 Si6 C21 74.61(9)
Ge1 Si2 Si6 C21 -164.67(9)
Si3 Si2 Si6 C22 -158.27(10)
Si7 Si2 Si6 C22 -44.22(10)
Ge1 Si2 Si6 C22 76.51(10)
Si3 Si2 Si7 C25 58.15(11)
Si6 Si2 Si7 C25 -58.14(11)
Ge1 Si2 Si7 C25 167.54(10)
Si3 Si2 Si7 C24 -61.70(10)
Si6 Si2 Si7 C24 -177.98(10)
Ge1 Si2 Si7 C24 47.69(10)
Si3 Si2 Si7 C26 176.90(11)
Si6 Si2 Si7 C26 60.61(12)
Ge1 Si2 Si7 C26 -73.71(11)
O1 Si5 Si8 C29 -42.59(12)
Si4 Si5 Si8 C29 -164.74(10)
Ge1 Si5 Si8 C29 53.76(11)
O1 Si5 Si8 C27 78.93(13)
Si4 Si5 Si8 C27 -43.22(12)
Ge1 Si5 Si8 C27 175.29(11)
O1 Si5 Si8 C28 -161.02(13)
Si4 Si5 Si8 C28 76.83(12)
Ge1 Si5 Si8 C28 -64.67(12)
Si8 Si5 O1 C13 130.54(12)
Si4 Si5 O1 C13 -103.05(13)
Ge1 Si5 O1 C13 4.25(13)
C6 C1 C2 C3 -1.4(3)
C13 C1 C2 C3 174.6(2)
C1 C2 C3 C4 -0.2(4)
C2 C3 C4 C5 0.7(4)
C3 C4 C5 C6 0.3(4)
C4 C5 C6 C1 -1.9(4)
C2 C1 C6 C5 2.4(3)
C13 C1 C6 C5 -173.5(2)
C12 C7 C8 C9 -0.8(4)
C13 C7 C8 C9 177.2(2)
C7 C8 C9 C10 0.4(4)
C8 C9 C10 C11 -0.2(4)
C9 C10 C11 C12 0.4(4)
C10 C11 C12 C7 -0.7(4)
C8 C7 C12 C11 0.9(4)
C13 C7 C12 C11 -177.1(2)
Si5 O1 C13 C1 119.28(16)
Si5 O1 C13 C7 -121.97(16)
Si5 O1 C13 Ge1 -4.79(14)
C6 C1 C13 O1 -159.5(2)
C2 C1 C13 O1 24.7(3)
C6 C1 C13 C7 81.7(3)
C2 C1 C13 C7 -94.1(2)
C6 C1 C13 Ge1 -48.0(3)
C2 C1 C13 Ge1 136.24(19)
C12 C7 C13 O1 -3.8(3)
C8 C7 C13 O1 178.2(2)
C12 C7 C13 C1 115.0(2)
C8 C7 C13 C1 -63.0(3)
C12 C7 C13 Ge1 -112.0(2)
C8 C7 C13 Ge1 70.0(2)
Si5 Ge1 C13 O1 3.45(10)
Si1 Ge1 C13 O1 -112.30(11)
Si2 Ge1 C13 O1 99.79(12)
Si5 Ge1 C13 C1 -113.76(17)
Si1 Ge1 C13 C1 130.49(15)
Si2 Ge1 C13 C1 -17.42(19)
Si5 Ge1 C13 C7 118.09(16)
Si1 Ge1 C13 C7 2.34(18)
Si2 Ge1 C13 C7 -145.57(13)

loop_
_platon_squeeze_void_nr
_platon_squeeze_void_average_x
_platon_squeeze_void_average_y
_platon_squeeze_void_average_z
_platon_squeeze_void_volume
_platon_squeeze_void_count_electrons
_platon_squeeze_void_content
1 0.000 0.000 0.000 25 1 ' '
2 0.000 0.500 0.500 25 0 ' '
3 0.220 0.008 0.614 11 0 ' '
4 0.220 0.492 0.114 11 0 ' '
5 0.245 0.510 0.354 8 0 ' '
6 0.245 0.990 0.854 8 0 ' '
7 0.255 0.010 0.354 8 0 ' '
8 0.255 0.490 0.854 8 0 ' '
9 0.279 -0.008 0.114 11 0 ' '
10 0.279 0.508 0.614 11 0 ' '
11 0.500 0.500 0.000 25 1 ' '
12 0.500 1.000 0.500 25 0 ' '
13 0.720 0.008 0.886 11 0 ' '
14 0.720 0.492 0.386 11 0 ' '
15 0.745 0.510 0.146 8 0 ' '
16 0.745 0.990 0.646 8 0 ' '
17 0.755 0.010 0.146 8 0 ' '
18 0.755 0.490 0.646 8 0 ' '
19 0.779 -0.008 0.386 11 0 ' '
20 0.779 0.508 0.886 11 0 ' '
